data_2201400
loop_
_publ_author_name
'Chen, Lin'
'Yin, Xian-Hong'
'Tan, Min-Yu'
'Xia, Chun-Gu'
'Yu, Kai-Bei'

_publ_section_title
;2,2',2''-Nitrilotris(ethylammonium)
 tris(pyridine-2,6-dicarboxylato-\k^3^<i>O</i>,<i>N</i>,<i>O</i>')terbate(III)
 hexahydrate
;
_journal_issue 11
_journal_name_full 'Acta Crystallographica Section E'
_journal_page_first m666
_journal_page_last m668
_journal_paper_doi 10.1107/S1600536802018536
_journal_volume 58
_journal_year 2002
_chemical_formula_iupac '[Tb (C7 H3 N O4)3] (C6 H21 N4), 6H2 O'
_chemical_formula_moiety 'C6 H21 N4 3+, C21 H9 N3 O12 Tb 3-, 6H2 O'
_chemical_formula_sum 'C27 H42 N7 O18 Tb'
_chemical_formula_weight 911.60
_chemical_name_systematic
;
2,2',2''-Nitrilotris(ethylammonium)
tris(pyridine-2,6-dicarboxylato-\k^3^O,N,O')terbate(III) hexahydrate
;
_space_group_IT_number 2
_symmetry_cell_setting triclinic
_symmetry_space_group_name_Hall '-P 1'
_symmetry_space_group_name_H-M 'P -1'
_atom_sites_solution_hydrogens geom
_atom_sites_solution_primary direct
_atom_sites_solution_secondary difmap
_cell_angle_alpha 87.310(10)
_cell_angle_beta 71.24(2)
_cell_angle_gamma 65.66(2)
_cell_formula_units_Z 2
_cell_length_a 10.538(2)
_cell_length_b 12.068(3)
_cell_length_c 15.747(3)
_cell_measurement_reflns_used 38
_cell_measurement_temperature 296(2)
_cell_measurement_theta_max 15.51
_cell_measurement_theta_min 4.05
_cell_volume 1719.1(7)
_computing_cell_refinement XSCANS
_computing_data_collection 'XSCANS (Siemens, 1991)'
_computing_data_reduction 'SHELXTL (Sheldrick, 1997a)'
_computing_molecular_graphics 'ORTEP-3 for Windows (Farrugia, 1997)'
_computing_publication_material SHELXTL
_computing_structure_refinement 'SHELXL97 (Sheldrick, 1997b)'
_computing_structure_solution 'SHELXS97 (Sheldrick, 1990)'
_diffrn_ambient_temperature 296(2)
_diffrn_measured_fraction_theta_full 0.992
_diffrn_measured_fraction_theta_max 0.992
_diffrn_measurement_device_type 'Siemens P4'
_diffrn_measurement_method \w
_diffrn_radiation_monochromator graphite
_diffrn_radiation_source 'normal-focus sealed tube'
_diffrn_radiation_type MoK\a
_diffrn_radiation_wavelength 0.71073
_diffrn_reflns_av_R_equivalents 0.0699
_diffrn_reflns_av_sigmaI/netI 0.0296
_diffrn_reflns_limit_h_max 12
_diffrn_reflns_limit_h_min 0
_diffrn_reflns_limit_k_max 14
_diffrn_reflns_limit_k_min -13
_diffrn_reflns_limit_l_max 18
_diffrn_reflns_limit_l_min -17
_diffrn_reflns_number 6350
_diffrn_reflns_theta_full 25.00
_diffrn_reflns_theta_max 25.00
_diffrn_reflns_theta_min 1.86
_diffrn_standards_decay_% 6.61
_diffrn_standards_interval_count 97
_diffrn_standards_number 3
_exptl_absorpt_coefficient_mu 2.147
_exptl_absorpt_correction_T_max 0.9511
_exptl_absorpt_correction_T_min 0.7945
_exptl_absorpt_correction_type empirical
_exptl_absorpt_process_details '(SADABS; Sheldrick, 1996)'
_exptl_crystal_colour colorless
_exptl_crystal_density_diffrn 1.761
_exptl_crystal_density_method 'not measured'
_exptl_crystal_description Triclinic
_exptl_crystal_F_000 924
_exptl_crystal_size_max 0.58
_exptl_crystal_size_mid 0.58
_exptl_crystal_size_min 0.48
_refine_diff_density_max 2.416
_refine_diff_density_min -1.240
_refine_ls_extinction_method none
_refine_ls_goodness_of_fit_ref 1.028
_refine_ls_hydrogen_treatment mixed
_refine_ls_matrix_type full
_refine_ls_number_parameters 493
_refine_ls_number_reflns 6011
_refine_ls_number_restraints 5
_refine_ls_restrained_S_all 1.027
_refine_ls_R_factor_all 0.0359
_refine_ls_R_factor_gt 0.0327
_refine_ls_shift/su_max 0.001
_refine_ls_shift/su_mean <0.001
_refine_ls_structure_factor_coef Fsqd
_refine_ls_weighting_details 'calc w = 1/[\s^2^(Fo^2^)+(0.0686P)^2^] where P = (Fo^2^+2Fc^2^)/3'
_refine_ls_weighting_scheme calc
_refine_ls_wR_factor_gt 0.0876
_refine_ls_wR_factor_ref 0.0885
_reflns_number_gt 5440
_reflns_number_total 6011
_reflns_threshold_expression I>2\s(I)
_cod_data_source_file ci6163.cif
_cod_data_source_block I
_cod_depositor_comments
;
The following automatic conversions were performed:
'_symmetry_cell_setting' value 'Triclinic' changed to 'triclinic'
according to '/home/saulius/struct/CIF-dictionaries/cif_core.dic'
dictionary named 'cif_core.dic' version 2.4.1 from 2010-06-29.

Automatic conversion script
Id: cif_fix_enum 1527 2010-12-29 10:47:43Z saulius 

The following automatic conversions were performed:

'_symmetry_cell_setting' value 'Triclinic' changed to 'triclinic'
according to /home/saulius/struct/CIF-dictionaries/cif_core.dic
dictionary named 'cif_core.dic' version 2.4.1 from 2010-06-29.

Automatic conversion script
Id: cif_fix_values 1715 2011-07-08 13:25:40Z adriana 
;
_cod_original_cell_volume 1719.1(6)
_cod_database_code 2201400
_cod_database_fobs_code 2201400

loop_
_symmetry_equiv_pos_as_xyz
'x, y, z'
'-x, -y, -z'

loop_
_atom_site_label
_atom_site_fract_x
_atom_site_fract_y
_atom_site_fract_z
_atom_site_U_iso_or_equiv
_atom_site_adp_type
_atom_site_calc_flag
_atom_site_refinement_flags
_atom_site_occupancy
_atom_site_disorder_assembly
_atom_site_disorder_group
_atom_site_type_symbol
Tb 0.23697(2) 0.252096(16) 0.241070(12) 0.02105(9) Uani d . 1 . . Tb
O1 0.3033(3) 0.0406(3) 0.19483(19) 0.0286(6) Uani d . 1 . . O
O2 0.4715(3) -0.1427(3) 0.1246(2) 0.0345(7) Uani d . 1 . . O
O3 0.3671(3) 0.3749(3) 0.1762(2) 0.0342(7) Uani d . 1 . . O
O4 0.5567(4) 0.4034(3) 0.0790(2) 0.0427(8) Uani d . 1 . . O
O5 0.4179(3) 0.1516(3) 0.3176(2) 0.0324(7) Uani d . 1 . . O
O6 0.4977(4) 0.1474(4) 0.4339(3) 0.0535(10) Uani d . 1 . . O
O7 0.0456(3) 0.4555(3) 0.2733(2) 0.0377(7) Uani d . 1 . . O
O8 -0.0395(5) 0.6494(3) 0.3233(3) 0.0667(12) Uani d . 1 . . O
O9 0.1790(3) 0.2959(3) 0.10251(19) 0.0303(6) Uani d D 1 . . O
O10 0.0312(4) 0.3252(4) 0.0213(2) 0.0452(9) Uani d . 1 . . O
O11 0.1075(3) 0.1846(3) 0.37600(18) 0.0296(6) Uani d . 1 . . O
O12 -0.0787(4) 0.1421(3) 0.4581(2) 0.0445(8) Uani d . 1 . . O
N1 0.4800(4) 0.1448(3) 0.1205(2) 0.0231(7) Uani d . 1 . . N
N2 0.2207(4) 0.3801(3) 0.3685(2) 0.0259(7) Uani d . 1 . . N
N3 0.0038(4) 0.2437(3) 0.2414(2) 0.0261(7) Uani d . 1 . . N
C1 0.4284(5) -0.0310(4) 0.1419(3) 0.0248(8) Uani d . 1 . . C
C2 0.5331(4) 0.0260(3) 0.0957(2) 0.0231(8) Uani d . 1 . . C
C3 0.6712(5) -0.0378(4) 0.0342(3) 0.0326(10) Uani d . 1 . . C
H3 0.7040 -0.1203 0.0171 0.039 Uiso calc R 1 . . H
C4 0.7611(5) 0.0218(5) -0.0019(3) 0.0363(10) Uani d . 1 . . C
H4 0.8561 -0.0206 -0.0420 0.044 Uiso calc R 1 . . H
C5 0.7072(5) 0.1451(4) 0.0226(3) 0.0330(10) Uani d . 1 . . C
H5 0.7649 0.1875 -0.0011 0.040 Uiso calc R 1 . . H
C6 0.5652(5) 0.2047(4) 0.0833(3) 0.0256(8) Uani d . 1 . . C
C7 0.4909(5) 0.3392(4) 0.1148(3) 0.0280(9) Uani d . 1 . . C
C8 0.4182(5) 0.1999(4) 0.3888(3) 0.0323(10) Uani d . 1 . . C
C9 0.3121(5) 0.3328(4) 0.4155(3) 0.0290(9) Uani d . 1 . . C
C10 0.3088(6) 0.4044(5) 0.4833(3) 0.0440(12) Uani d . 1 . . C
H10 0.3721 0.3709 0.5166 0.053 Uiso calc R 1 . . H
C11 0.2116(7) 0.5246(5) 0.5006(4) 0.0512(14) Uani d . 1 . . C
H11 0.2080 0.5730 0.5463 0.061 Uiso calc R 1 . . H
C12 0.1190(6) 0.5747(4) 0.4511(3) 0.0413(12) Uani d . 1 . . C
H12 0.0539 0.6569 0.4614 0.050 Uiso calc R 1 . . H
C13 0.1260(5) 0.4985(4) 0.3853(3) 0.0291(9) Uani d . 1 . . C
C14 0.0354(5) 0.5392(4) 0.3236(3) 0.0344(10) Uani d . 1 . . C
C15 0.0629(5) 0.3022(4) 0.0912(3) 0.0283(9) Uani d . 1 . . C
C16 -0.0431(5) 0.2742(4) 0.1709(3) 0.0275(9) Uani d . 1 . . C
C17 -0.1751(5) 0.2778(4) 0.1699(3) 0.0359(10) Uani d . 1 . . C
H17 -0.2051 0.2994 0.1198 0.043 Uiso calc R 1 . . H
C18 -0.2617(5) 0.2483(4) 0.2461(3) 0.0422(12) Uani d . 1 . . C
H18 -0.3524 0.2514 0.2483 0.051 Uiso calc R 1 . . H
C19 -0.2125(5) 0.2142(5) 0.3184(3) 0.0399(11) Uani d . 1 . . C
H19 -0.2686 0.1924 0.3693 0.048 Uiso calc R 1 . . H
C20 -0.0796(4) 0.2126(4) 0.3149(3) 0.0262(9) Uani d . 1 . . C
C21 -0.0133(5) 0.1762(4) 0.3895(3) 0.0291(9) Uani d . 1 . . C
N4 0.4953(4) 0.3149(3) -0.2934(2) 0.0329(8) Uani d . 1 . . N
N5 0.6247(5) 0.3344(4) -0.1493(3) 0.0484(11) Uani d . 1 . . N
H5A 0.5491 0.3981 -0.1133 0.058 Uiso calc R 1 . . H
H5B 0.7021 0.3124 -0.1304 0.058 Uiso calc R 1 . . H
H5C 0.5996 0.2723 -0.1480 0.058 Uiso calc R 1 . . H
N6 0.7286(5) 0.0306(4) -0.4569(3) 0.0438(10) Uani d . 1 . . N
H6A 0.6827 0.0289 -0.4951 0.053 Uiso calc R 1 . . H
H6B 0.7729 -0.0447 -0.4428 0.053 Uiso calc R 1 . . H
H6C 0.7957 0.0595 -0.4827 0.053 Uiso calc R 1 . . H
N7 0.2528(4) 0.2817(3) -0.1512(2) 0.0352(8) Uani d . 1 . . N
H7A 0.2448 0.2268 -0.1825 0.042 Uiso calc R 1 . . H
H7B 0.1841 0.3008 -0.0968 0.042 Uiso calc R 1 . . H
H7C 0.3419 0.2505 -0.1454 0.042 Uiso calc R 1 . . H
C22 0.5344(6) 0.4124(4) -0.2754(3) 0.0401(11) Uani d . 1 . . C
H22A 0.4497 0.4740 -0.2309 0.048 Uiso calc R 1 . . H
H22B 0.5573 0.4508 -0.3304 0.048 Uiso calc R 1 . . H
C23 0.6634(6) 0.3683(5) -0.2420(4) 0.0431(12) Uani d . 1 . . C
H23A 0.7436 0.2980 -0.2814 0.052 Uiso calc R 1 . . H
H23B 0.6974 0.4322 -0.2440 0.052 Uiso calc R 1 . . H
C24 0.6036(6) 0.2387(4) -0.3780(3) 0.0395(11) Uani d . 1 . . C
H24A 0.6986 0.2401 -0.3876 0.047 Uiso calc R 1 . . H
H24B 0.5713 0.2725 -0.4284 0.047 Uiso calc R 1 . . H
C25 0.6198(6) 0.1104(5) -0.3745(3) 0.0481(13) Uani d . 1 . . C
H25A 0.6500 0.0777 -0.3232 0.058 Uiso calc R 1 . . H
H25B 0.5247 0.1096 -0.3654 0.058 Uiso calc R 1 . . H
C26 0.3433(5) 0.3634(5) -0.2933(3) 0.0398(11) Uani d . 1 . . C
H26A 0.3322 0.3038 -0.3261 0.048 Uiso calc R 1 . . H
H26B 0.3229 0.4368 -0.3245 0.048 Uiso calc R 1 . . H
C27 0.2322(5) 0.3933(4) -0.1992(3) 0.0374(10) Uani d . 1 . . C
H27A 0.2434 0.4523 -0.1659 0.045 Uiso calc R 1 . . H
H27B 0.1331 0.4298 -0.2025 0.045 Uiso calc R 1 . . H
O13 0.6959(4) -0.0604(4) 0.2573(3) 0.0533(9) Uani d D 1 . . O
O14 0.1129(5) -0.0760(4) 0.2469(4) 0.0668(12) Uani d D 1 . . O
O15 0.1312(5) 0.1096(4) 0.6273(3) 0.0652(11) Uani d . 1 . . O
O16 0.3028(8) 0.4321(6) -0.0215(4) 0.098(2) Uani d D 1 . . O
O17 0.1104(6) 0.6665(6) 0.1194(4) 0.100(2) Uani d . 1 . . O
O18 -0.0377(6) -0.0752(6) 0.1299(4) 0.108(2) Uani d D 1 . . O
H13A 0.631(6) 0.009(3) 0.274(5) 0.10(3) Uiso d D 1 . . H
H14A 0.064(5) -0.055(3) 0.213(3) 0.032(15) Uiso d D 1 . . H
H16A 0.265(8) 0.393(6) 0.014(4) 0.11(3) Uiso d D 1 . . H

loop_
_atom_site_aniso_label
_atom_site_aniso_U_11
_atom_site_aniso_U_22
_atom_site_aniso_U_33
_atom_site_aniso_U_12
_atom_site_aniso_U_13
_atom_site_aniso_U_23
Tb 0.02433(12) 0.01976(12) 0.02033(12) -0.01165(8) -0.00532(8) -0.00153(7)
O1 0.0302(16) 0.0241(15) 0.0302(15) -0.0147(13) -0.0031(13) -0.0040(12)
O2 0.0402(17) 0.0236(16) 0.0420(18) -0.0158(14) -0.0130(15) 0.0007(13)
O3 0.0395(18) 0.0250(16) 0.0370(17) -0.0207(14) -0.0010(14) -0.0034(13)
O4 0.0461(19) 0.0365(19) 0.050(2) -0.0290(16) -0.0062(16) 0.0050(15)
O5 0.0351(17) 0.0264(16) 0.0342(16) -0.0104(13) -0.0121(14) -0.0042(13)
O6 0.060(2) 0.055(2) 0.048(2) -0.0146(19) -0.034(2) 0.0075(18)
O7 0.0365(17) 0.0220(16) 0.053(2) -0.0045(13) -0.0222(16) -0.0076(14)
O8 0.072(3) 0.027(2) 0.108(4) -0.0108(19) -0.051(3) -0.004(2)
O9 0.0274(15) 0.0355(17) 0.0282(15) -0.0160(13) -0.0057(13) 0.0016(12)
O10 0.0391(19) 0.072(3) 0.0265(17) -0.0233(18) -0.0141(15) 0.0130(16)
O11 0.0326(16) 0.0359(17) 0.0237(14) -0.0204(14) -0.0058(13) 0.0028(12)
O12 0.049(2) 0.061(2) 0.0311(17) -0.0361(19) -0.0067(15) 0.0108(16)
N1 0.0293(18) 0.0242(18) 0.0210(16) -0.0153(15) -0.0097(14) 0.0025(13)
N2 0.0320(18) 0.0233(18) 0.0247(17) -0.0158(15) -0.0063(15) -0.0004(14)
N3 0.0236(17) 0.0300(19) 0.0210(16) -0.0114(15) -0.0018(14) -0.0036(14)
C1 0.032(2) 0.026(2) 0.0226(19) -0.0161(18) -0.0127(18) 0.0053(16)
C2 0.031(2) 0.021(2) 0.0213(19) -0.0134(17) -0.0099(17) 0.0022(15)
C3 0.037(2) 0.027(2) 0.028(2) -0.0108(19) -0.0080(19) -0.0007(17)
C4 0.032(2) 0.041(3) 0.029(2) -0.012(2) -0.0039(19) -0.0010(19)
C5 0.033(2) 0.042(3) 0.029(2) -0.022(2) -0.0076(19) 0.0039(19)
C6 0.031(2) 0.031(2) 0.0213(19) -0.0183(18) -0.0094(17) 0.0055(16)
C7 0.035(2) 0.030(2) 0.029(2) -0.0219(19) -0.0111(19) 0.0057(17)
C8 0.033(2) 0.038(3) 0.032(2) -0.020(2) -0.012(2) 0.0060(19)
C9 0.037(2) 0.036(2) 0.0211(19) -0.023(2) -0.0084(18) 0.0012(17)
C10 0.056(3) 0.052(3) 0.031(2) -0.024(3) -0.020(2) -0.002(2)
C11 0.073(4) 0.048(3) 0.040(3) -0.031(3) -0.020(3) -0.011(2)
C12 0.051(3) 0.033(3) 0.037(3) -0.021(2) -0.005(2) -0.010(2)
C13 0.031(2) 0.026(2) 0.028(2) -0.0164(19) -0.0009(18) -0.0029(17)
C14 0.028(2) 0.024(2) 0.046(3) -0.0099(19) -0.005(2) -0.0025(19)
C15 0.029(2) 0.026(2) 0.028(2) -0.0103(18) -0.0072(18) 0.0005(17)
C16 0.029(2) 0.025(2) 0.025(2) -0.0107(18) -0.0042(17) -0.0037(16)
C17 0.033(2) 0.046(3) 0.035(2) -0.020(2) -0.015(2) 0.002(2)
C18 0.032(3) 0.056(3) 0.049(3) -0.027(2) -0.016(2) 0.007(3)
C19 0.036(3) 0.050(3) 0.039(3) -0.026(2) -0.007(2) 0.005(2)
C20 0.029(2) 0.022(2) 0.024(2) -0.0129(17) 0.0001(17) -0.0021(16)
C21 0.031(2) 0.029(2) 0.024(2) -0.0142(19) -0.0015(18) -0.0019(17)
N4 0.039(2) 0.031(2) 0.0270(18) -0.0159(17) -0.0053(16) -0.0021(15)
N5 0.053(3) 0.042(3) 0.065(3) -0.030(2) -0.027(2) 0.008(2)
N6 0.058(3) 0.038(2) 0.035(2) -0.027(2) -0.0043(19) -0.0044(17)
N7 0.036(2) 0.040(2) 0.0313(19) -0.0182(18) -0.0100(17) 0.0020(16)
C22 0.052(3) 0.025(2) 0.039(3) -0.019(2) -0.006(2) 0.0005(19)
C23 0.048(3) 0.031(3) 0.055(3) -0.026(2) -0.010(2) 0.003(2)
C24 0.050(3) 0.036(3) 0.026(2) -0.021(2) -0.001(2) -0.0004(19)
C25 0.060(3) 0.036(3) 0.036(3) -0.022(3) 0.002(2) 0.001(2)
C26 0.049(3) 0.045(3) 0.029(2) -0.021(2) -0.017(2) 0.008(2)
C27 0.035(2) 0.039(3) 0.035(2) -0.011(2) -0.013(2) 0.003(2)
O13 0.050(2) 0.048(2) 0.055(2) -0.015(2) -0.0135(19) -0.0100(19)
O14 0.054(3) 0.051(3) 0.097(4) -0.030(2) -0.016(3) 0.014(2)
O15 0.077(3) 0.051(2) 0.058(2) -0.024(2) -0.011(2) -0.0125(19)
O16 0.176(6) 0.129(5) 0.079(3) -0.129(5) -0.078(4) 0.060(3)
O17 0.078(4) 0.144(6) 0.104(4) -0.064(4) -0.045(3) 0.039(4)
O18 0.077(4) 0.172(6) 0.089(4) -0.070(4) -0.021(3) 0.018(4)

loop_
_atom_type_symbol
_atom_type_description
_atom_type_scat_dispersion_real
_atom_type_scat_dispersion_imag
_atom_type_scat_source
C C 0.0033 0.0016 'International Tables Vol C Tables 4.2.6.8 and 6.1.1.4'
H H 0.0000 0.0000 'International Tables Vol C Tables 4.2.6.8 and 6.1.1.4'
N N 0.0061 0.0033 'International Tables Vol C Tables 4.2.6.8 and 6.1.1.4'
O O 0.0106 0.0060 'International Tables Vol C Tables 4.2.6.8 and 6.1.1.4'
Tb Tb -0.1723 4.1537 'International Tables Vol C Tables 4.2.6.8 and 6.1.1.4'

loop_
_geom_angle_atom_site_label_1
_geom_angle_atom_site_label_2
_geom_angle_atom_site_label_3
_geom_angle
_geom_angle_publ_flag
O7 Tb O3 76.76(11) y
O7 Tb O9 75.65(11) y
O3 Tb O9 78.48(10) y
O7 Tb O1 145.15(10) y
O3 Tb O1 127.82(10) y
O9 Tb O1 85.11(10) y
O7 Tb O11 92.44(11) y
O3 Tb O11 148.33(10) y
O9 Tb O11 128.12(10) y
O1 Tb O11 76.83(10) y
O7 Tb O5 128.33(10) y
O3 Tb O5 88.92(11) y
O9 Tb O5 149.74(10) y
O1 Tb O5 81.12(10) y
O11 Tb O5 74.46(10) y
O7 Tb N1 135.31(11) y
O3 Tb N1 64.06(10) y
O9 Tb N1 76.23(10) y
O1 Tb N1 63.99(10) y
O11 Tb N1 132.23(10) y
O5 Tb N1 73.52(10) y
O7 Tb N3 71.48(11) y
O3 Tb N3 135.41(11) y
O9 Tb N3 64.02(10) y
O1 Tb N3 74.02(11) y
O11 Tb N3 64.31(10) y
O5 Tb N3 135.46(11) y
N1 Tb N3 123.68(10) y
O7 Tb N2 63.94(11) y
O3 Tb N2 72.80(10) y
O9 Tb N2 134.45(11) y
O1 Tb N2 140.41(11) y
O11 Tb N2 75.70(10) y
O5 Tb N2 64.39(10) y
N1 Tb N2 118.99(11) y
N3 Tb N2 117.31(11) y
C1 O1 Tb 124.2(2) n
C7 O3 Tb 126.3(3) n
C8 O5 Tb 124.0(3) n
C14 O7 Tb 125.1(3) n
C15 O9 Tb 125.2(3) n
C21 O11 Tb 125.1(3) n
C2 N1 C6 118.5(3) n
C2 N1 Tb 121.0(2) n
C6 N1 Tb 120.3(3) n
C9 N2 C13 120.0(4) n
C9 N2 Tb 120.2(3) n
C13 N2 Tb 119.8(3) n
C16 N3 C20 119.0(4) n
C16 N3 Tb 120.7(3) n
C20 N3 Tb 120.2(3) n
O2 C1 O1 125.9(4) n
O2 C1 C2 117.9(4) n
O1 C1 C2 116.3(3) n
N1 C2 C3 122.5(4) n
N1 C2 C1 113.8(3) n
C3 C2 C1 123.8(4) n
C2 C3 C4 119.4(4) n
C2 C3 H3 120.3 n
C4 C3 H3 120.3 n
C5 C4 C3 118.8(4) n
C5 C4 H4 120.6 n
C3 C4 H4 120.6 n
C4 C5 C6 118.8(4) n
C4 C5 H5 120.6 n
C6 C5 H5 120.6 n
N1 C6 C5 121.9(4) n
N1 C6 C7 113.4(3) n
C5 C6 C7 124.7(4) n
O4 C7 O3 126.5(4) n
O4 C7 C6 117.9(4) n
O3 C7 C6 115.6(3) n
O6 C8 O5 125.5(5) n
O6 C8 C9 119.3(4) n
O5 C8 C9 115.2(4) n
N2 C9 C10 120.6(4) n
N2 C9 C8 115.7(4) n
C10 C9 C8 123.6(4) n
C11 C10 C9 119.2(5) n
C11 C10 H10 120.4 n
C9 C10 H10 120.4 n
C10 C11 C12 120.6(4) n
C10 C11 H11 119.7 n
C12 C11 H11 119.7 n
C11 C12 C13 117.6(5) n
C11 C12 H12 121.2 n
C13 C12 H12 121.2 n
N2 C13 C12 122.0(4) n
N2 C13 C14 113.5(4) n
C12 C13 C14 124.4(4) n
O8 C14 O7 124.6(5) n
O8 C14 C13 119.5(4) n
O7 C14 C13 115.9(4) n
O10 C15 O9 126.1(4) n
O10 C15 C16 118.2(4) n
O9 C15 C16 115.7(4) n
N3 C16 C17 122.9(4) n
N3 C16 C15 114.1(4) n
C17 C16 C15 123.0(4) n
C16 C17 C18 117.8(4) n
C16 C17 H17 121.1 n
C18 C17 H17 121.1 n
C19 C18 C17 119.6(4) n
C19 C18 H18 120.2 n
C17 C18 H18 120.2 n
C20 C19 C18 119.5(4) n
C20 C19 H19 120.3 n
C18 C19 H19 120.3 n
N3 C20 C19 121.1(4) n
N3 C20 C21 114.4(4) n
C19 C20 C21 124.5(4) n
O12 C21 O11 124.8(4) n
O12 C21 C20 119.3(4) n
O11 C21 C20 115.9(4) n
C26 N4 C22 111.6(4) y
C26 N4 C24 112.7(4) y
C22 N4 C24 110.3(4) y
C23 N5 H5A 109.5 n
C23 N5 H5B 109.5 n
H5A N5 H5B 109.5 n
C23 N5 H5C 109.5 n
H5A N5 H5C 109.5 n
H5B N5 H5C 109.5 n
C25 N6 H6A 109.5 n
C25 N6 H6B 109.5 n
H6A N6 H6B 109.5 n
C25 N6 H6C 109.5 n
H6A N6 H6C 109.5 n
H6B N6 H6C 109.5 n
C27 N7 H7A 109.5 n
C27 N7 H7B 109.5 n
H7A N7 H7B 109.5 n
C27 N7 H7C 109.5 n
H7A N7 H7C 109.5 n
H7B N7 H7C 109.5 n
N4 C22 C23 113.3(4) n
N4 C22 H22A 108.9 n
C23 C22 H22A 108.9 n
N4 C22 H22B 108.9 n
C23 C22 H22B 108.9 n
H22A C22 H22B 107.7 n
N5 C23 C22 111.7(4) n
N5 C23 H23A 109.3 n
C22 C23 H23A 109.3 n
N5 C23 H23B 109.3 n
C22 C23 H23B 109.3 n
H23A C23 H23B 107.9 n
N4 C24 C25 111.1(4) n
N4 C24 H24A 109.4 n
C25 C24 H24A 109.4 n
N4 C24 H24B 109.4 n
C25 C24 H24B 109.4 n
H24A C24 H24B 108.0 n
N6 C25 C24 113.0(4) n
N6 C25 H25A 109.0 n
C24 C25 H25A 109.0 n
N6 C25 H25B 109.0 n
C24 C25 H25B 109.0 n
H25A C25 H25B 107.8 n
N4 C26 C27 112.5(4) n
N4 C26 H26A 109.1 n
C27 C26 H26A 109.1 n
N4 C26 H26B 109.1 n
C27 C26 H26B 109.1 n
H26A C26 H26B 107.8 n
N7 C27 C26 110.9(4) n
N7 C27 H27A 109.5 n
C26 C27 H27A 109.5 n
N7 C27 H27B 109.5 n
C26 C27 H27B 109.5 n
H27A C27 H27B 108.0 n

loop_
_geom_bond_atom_site_label_1
_geom_bond_atom_site_label_2
_geom_bond_site_symmetry_2
_geom_bond_distance
_geom_bond_publ_flag
Tb O7 . 2.393(3) y
Tb O3 . 2.398(3) y
Tb O9 . 2.428(3) y
Tb O1 . 2.431(3) y
Tb O11 . 2.435(3) y
Tb O5 . 2.448(3) y
Tb N1 . 2.492(3) y
Tb N3 . 2.499(3) y
Tb N2 . 2.508(3) y
O1 C1 . 1.265(5) y
O2 C1 . 1.243(5) y
O3 C7 . 1.260(5) y
O4 C7 . 1.244(5) y
O5 C8 . 1.290(5) y
O6 C8 . 1.229(6) y
O7 C14 . 1.261(5) y
O8 C14 . 1.236(6) y
O9 C15 . 1.264(5) y
O10 C15 . 1.239(5) y
O11 C21 . 1.268(5) y
O12 C21 . 1.235(5) y
N1 C2 . 1.330(5) n
N1 C6 . 1.353(5) n
N2 C9 . 1.330(6) n
N2 C13 . 1.341(6) n
N3 C16 . 1.333(6) n
N3 C20 . 1.351(5) n
C1 C2 . 1.511(5) n
C2 C3 . 1.374(6) n
C3 C4 . 1.383(6) n
C3 H3 . 0.93 n
C4 C5 . 1.379(7) n
C4 H4 . 0.93 n
C5 C6 . 1.388(6) n
C5 H5 . 0.93 n
C6 C7 . 1.507(6) n
C8 C9 . 1.511(7) n
C9 C10 . 1.388(6) n
C10 C11 . 1.364(8) n
C10 H10 . 0.93 n
C11 C12 . 1.373(8) n
C11 H11 . 0.93 n
C12 C13 . 1.381(6) n
C12 H12 . 0.93 n
C13 C14 . 1.504(7) n
C15 C16 . 1.519(6) n
C16 C17 . 1.379(6) n
C17 C18 . 1.387(6) n
C17 H17 . 0.93 n
C18 C19 . 1.377(7) n
C18 H18 . 0.93 n
C19 C20 . 1.376(6) n
C19 H19 . 0.93 n
C20 C21 . 1.513(6) n
N4 C26 . 1.461(6) n
N4 C22 . 1.463(6) n
N4 C24 . 1.481(6) n
N5 C23 . 1.472(6) n
N5 H5A . 0.89 n
N5 H5B . 0.89 n
N5 H5C . 0.89 n
N6 C25 . 1.476(6) n
N6 H6A . 0.89 n
N6 H6B . 0.89 n
N6 H6C . 0.89 n
N7 C27 . 1.484(6) n
N7 H7A . 0.89 n
N7 H7B . 0.89 n
N7 H7C . 0.89 n
C22 C23 . 1.498(7) n
C22 H22A . 0.97 n
C22 H22B . 0.97 n
C23 H23A . 0.97 n
C23 H23B . 0.97 n
C24 C25 . 1.487(7) n
C24 H24A . 0.97 n
C24 H24B . 0.97 n
C25 H25A . 0.97 n
C25 H25B . 0.97 n
C26 C27 . 1.511(6) n
C26 H26A . 0.97 n
C26 H26B . 0.97 n
C27 H27A . 0.97 n
C27 H27B . 0.97 n
O13 H13A . 0.82(4) n
O14 H14A . 0.82(5) n
O16 H16A . 0.83(7) n

loop_
_geom_hbond_atom_site_label_D
_geom_hbond_atom_site_label_H
_geom_hbond_atom_site_label_A
_geom_hbond_site_symmetry_A
_geom_hbond_distance_DH
_geom_hbond_distance_HA
_geom_hbond_distance_DA
_geom_hbond_angle_DHA
_geom_hbond_publ_flag
O13 H13A O5 . 0.82(4) 2.10(3) 2.880(5) 158(8) y
O14 H14A O18 . 0.82(5) 2.02(5) 2.789(8) 157(3) y
O16 H16A O9 . 0.83(7) 2.01(7) 2.837(5) 178(8) y
N7 H7B O10 . 0.89 1.97 2.855(5) 174 y
N5 H5A O4 2_665 0.89 2.19 2.979(6) 147 y
N5 H5B O17 2_665 0.89 2.15 2.971(7) 152 y
N5 H5C O2 2_655 0.89 1.97 2.851(5) 171 y
N6 H6C O12 1_654 0.89 1.96 2.840(5) 172 y
N6 H6B O11 2_655 0.89 2.12 2.960(5) 158 y
N6 H6A O15 2_655 0.89 2.44 2.838(5) 107 y
N7 H7C O2 2_655 0.89 1.98 2.851(5) 165 y
N7 H7A O13 2_655 0.89 2.13 2.977(6) 160 y

loop_
_geom_torsion_atom_site_label_1
_geom_torsion_atom_site_label_2
_geom_torsion_atom_site_label_3
_geom_torsion_atom_site_label_4
_geom_torsion
_geom_torsion_publ_flag
O7 Tb O1 C1 141.1(3) n
O3 Tb O1 C1 13.6(4) n
O9 Tb O1 C1 85.0(3) n
O11 Tb O1 C1 -144.0(3) n
O5 Tb O1 C1 -68.0(3) n
N1 Tb O1 C1 7.9(3) n
N3 Tb O1 C1 149.3(3) n
N2 Tb O1 C1 -96.9(3) n
O7 Tb O3 C7 -158.0(4) n
O9 Tb O3 C7 -80.2(4) n
O1 Tb O3 C7 -5.8(4) n
O11 Tb O3 C7 129.4(3) n
O5 Tb O3 C7 72.1(4) n
N1 Tb O3 C7 0.0(3) n
N3 Tb O3 C7 -112.7(3) n
N2 Tb O3 C7 135.6(4) n
O7 Tb O5 C8 5.1(4) n
O3 Tb O5 C8 77.3(3) n
O9 Tb O5 C8 141.9(3) n
O1 Tb O5 C8 -154.2(3) n
O11 Tb O5 C8 -75.5(3) n
N1 Tb O5 C8 140.5(3) n
N3 Tb O5 C8 -97.9(3) n
N2 Tb O5 C8 5.9(3) n
O3 Tb O7 C14 -64.5(4) n
O9 Tb O7 C14 -145.8(4) n
O1 Tb O7 C14 155.7(3) n
O11 Tb O7 C14 85.4(4) n
O5 Tb O7 C14 13.4(4) n
N1 Tb O7 C14 -93.2(4) n
N3 Tb O7 C14 147.3(4) n
N2 Tb O7 C14 12.6(3) n
O7 Tb O9 C15 -72.3(3) n
O3 Tb O9 C15 -151.4(3) n
O1 Tb O9 C15 78.4(3) n
O11 Tb O9 C15 9.3(4) n
O5 Tb O9 C15 141.4(3) n
N1 Tb O9 C15 142.7(3) n
N3 Tb O9 C15 3.8(3) n
N2 Tb O9 C15 -99.9(3) n
O7 Tb O11 C21 67.0(3) n
O3 Tb O11 C21 135.4(3) n
O9 Tb O11 C21 -6.7(4) n
O1 Tb O11 C21 -79.5(3) n
O5 Tb O11 C21 -163.8(3) n
N1 Tb O11 C21 -114.4(3) n
N3 Tb O11 C21 -1.1(3) n
N2 Tb O11 C21 129.3(3) n
O7 Tb N1 C2 -149.6(3) n
O3 Tb N1 C2 179.0(3) n
O9 Tb N1 C2 -97.3(3) n
O1 Tb N1 C2 -6.0(3) n
O11 Tb N1 C2 32.2(3) n
O5 Tb N1 C2 82.0(3) n
N3 Tb N1 C2 -52.1(3) n
N2 Tb N1 C2 129.2(3) n
O7 Tb N1 C6 35.0(3) n
O3 Tb N1 C6 3.6(3) n
O9 Tb N1 C6 87.3(3) n
O1 Tb N1 C6 178.6(3) n
O11 Tb N1 C6 -143.2(3) n
O5 Tb N1 C6 -93.4(3) n
N3 Tb N1 C6 132.5(3) n
N2 Tb N1 C6 -46.2(3) n
O7 Tb N2 C9 177.9(3) n
O3 Tb N2 C9 -98.8(3) n
O9 Tb N2 C9 -152.1(3) n
O1 Tb N2 C9 30.5(4) n
O11 Tb N2 C9 77.9(3) n
O5 Tb N2 C9 -1.5(3) n
N1 Tb N2 C9 -52.8(3) n
N3 Tb N2 C9 128.5(3) n
O7 Tb N2 C13 -6.4(3) n
O3 Tb N2 C13 77.0(3) n
O9 Tb N2 C13 23.6(4) n
O1 Tb N2 C13 -153.7(3) n
O11 Tb N2 C13 -106.4(3) n
O5 Tb N2 C13 174.3(3) n
N1 Tb N2 C13 123.0(3) n
N3 Tb N2 C13 -55.8(3) n
O7 Tb N3 C16 78.2(3) n
O3 Tb N3 C16 31.4(4) n
O9 Tb N3 C16 -4.5(3) n
O1 Tb N3 C16 -96.8(3) n
O11 Tb N3 C16 -179.6(3) n
O5 Tb N3 C16 -155.5(3) n
N1 Tb N3 C16 -54.5(3) n
N2 Tb N3 C16 124.2(3) n
O7 Tb N3 C20 -99.3(3) n
O3 Tb N3 C20 -146.1(3) n
O9 Tb N3 C20 178.1(3) n
O1 Tb N3 C20 85.7(3) n
O11 Tb N3 C20 2.9(3) n
O5 Tb N3 C20 27.0(4) n
N1 Tb N3 C20 128.1(3) n
N2 Tb N3 C20 -53.2(3) n
Tb O1 C1 O2 171.6(3) n
Tb O1 C1 C2 -8.8(5) n
C6 N1 C2 C3 0.4(6) n
Tb N1 C2 C3 -175.1(3) n
C6 N1 C2 C1 179.8(3) n
Tb N1 C2 C1 4.3(4) n
O2 C1 C2 N1 -177.7(3) n
O1 C1 C2 N1 2.6(5) n
O2 C1 C2 C3 1.7(6) n
O1 C1 C2 C3 -178.0(4) n
N1 C2 C3 C4 1.8(6) n
C1 C2 C3 C4 -177.6(4) n
C2 C3 C4 C5 -2.2(7) n
C3 C4 C5 C6 0.6(7) n
C2 N1 C6 C5 -2.1(6) n
Tb N1 C6 C5 173.4(3) n
C2 N1 C6 C7 178.3(3) n
Tb N1 C6 C7 -6.2(4) n
C4 C5 C6 N1 1.6(6) n
C4 C5 C6 C7 -178.8(4) n
Tb O3 C7 O4 177.7(3) n
Tb O3 C7 C6 -3.0(5) n
N1 C6 C7 O4 -174.7(4) n
C5 C6 C7 O4 5.7(6) n
N1 C6 C7 O3 5.9(5) n
C5 C6 C7 O3 -173.7(4) n
Tb O5 C8 O6 172.1(4) n
Tb O5 C8 C9 -8.9(5) n
C13 N2 C9 C10 1.1(6) n
Tb N2 C9 C10 176.9(3) n
C13 N2 C9 C8 -177.7(4) n
Tb N2 C9 C8 -2.0(5) n
O6 C8 C9 N2 -174.2(4) n
O5 C8 C9 N2 6.8(5) n
O6 C8 C9 C10 7.0(7) n
O5 C8 C9 C10 -172.0(4) n
N2 C9 C10 C11 -0.7(7) n
C8 C9 C10 C11 178.1(5) n
C9 C10 C11 C12 -0.7(8) n
C10 C11 C12 C13 1.5(8) n
C9 N2 C13 C12 -0.3(6) n
Tb N2 C13 C12 -176.0(3) n
C9 N2 C13 C14 177.3(4) n
Tb N2 C13 C14 1.5(5) n
C11 C12 C13 N2 -1.0(7) n
C11 C12 C13 C14 -178.3(4) n
Tb O7 C14 O8 161.5(4) n
Tb O7 C14 C13 -16.6(6) n
N2 C13 C14 O8 -169.3(4) n
C12 C13 C14 O8 8.3(7) n
N2 C13 C14 O7 8.9(6) n
C12 C13 C14 O7 -173.6(4) n
Tb O9 C15 O10 179.5(4) n
Tb O9 C15 C16 -2.7(5) n
C20 N3 C16 C17 1.3(6) n
Tb N3 C16 C17 -176.1(3) n
C20 N3 C16 C15 -177.6(3) n
Tb N3 C16 C15 4.9(5) n
O10 C15 C16 N3 176.4(4) n
O9 C15 C16 N3 -1.6(5) n
O10 C15 C16 C17 -2.5(6) n
O9 C15 C16 C17 179.5(4) n
N3 C16 C17 C18 0.0(7) n
C15 C16 C17 C18 178.8(4) n
C16 C17 C18 C19 -1.4(7) n
C17 C18 C19 C20 1.4(7) n
C16 N3 C20 C19 -1.3(6) n
Tb N3 C20 C19 176.2(3) n
C16 N3 C20 C21 178.3(4) n
Tb N3 C20 C21 -4.3(4) n
C18 C19 C20 N3 -0.1(7) n
C18 C19 C20 C21 -179.6(4) n
Tb O11 C21 O12 -179.8(3) n
Tb O11 C21 C20 -0.6(5) n
N3 C20 C21 O12 -177.5(4) n
C19 C20 C21 O12 2.0(7) n
N3 C20 C21 O11 3.2(5) n
C19 C20 C21 O11 -177.4(4) n
C26 N4 C22 C23 159.1(4) n
C24 N4 C22 C23 -74.8(5) n
N4 C22 C23 N5 -71.4(5) y
C26 N4 C24 C25 -85.1(5) n
C22 N4 C24 C25 149.4(4) n
N4 C24 C25 N6 -179.1(4) y
C22 N4 C26 C27 -79.6(5) n
C24 N4 C26 C27 155.7(4) n
N4 C26 C27 N7 -62.7(5) y
